data_7131458
loop_
_publ_author_name
'He, Xuxian'
'Thompson, Richard R.'
'Clawson, Sarah A.'
'Fronczek, Frank R.'
'Lee, Semin'

_publ_section_title
;
 Anion receptors with nitrone C-H hydrogen bond donors.
;
_journal_issue 31
_journal_name_full 'Chemical communications (Cambridge, England)'
_journal_page_first 4624
_journal_page_last 4627
_journal_paper_doi 10.1039/d3cc00371j
_journal_volume 59
_journal_year 2023
_chemical_formula_moiety 'C20 H16 N2 O2'
_chemical_formula_sum 'C20 H16 N2 O2'
_chemical_formula_weight 316.35
_space_group_crystal_system tetragonal
_space_group_IT_number 76
_space_group_name_Hall 'P 4w'
_space_group_name_H-M_alt 'P 41'
_atom_sites_solution_hydrogens geom
_audit_creation_method SHELXL-2018/1
_audit_update_record
;
2022-08-17 deposited with the CCDC.	2023-03-21 downloaded from the CCDC.
;
_cell_angle_alpha 90
_cell_angle_beta 90
_cell_angle_gamma 90
_cell_formula_units_Z 4
_cell_length_a 5.3375(6)
_cell_length_b 5.3375(6)
_cell_length_c 52.802(9)
_cell_measurement_reflns_used 9912
_cell_measurement_temperature 90.0(5)
_cell_measurement_theta_max 28.10
_cell_measurement_theta_min 3.09
_cell_volume 1504.3(4)
_computing_cell_refinement 'Bruker SAINT'
_computing_data_collection 'Bruker APEX2'
_computing_data_reduction 'Bruker SAINT'
_computing_structure_refinement 'SHELXL-2018/1 (Sheldrick, 2018)'
_computing_structure_solution 'SHELXT 2014/5 (Sheldrick, 2014)'
_diffrn_ambient_temperature 90.0(5)
_diffrn_measured_fraction_theta_full 1.000
_diffrn_measured_fraction_theta_max 0.826
_diffrn_measurement_device_type 'Bruker Kappa APEX-II DUO'
_diffrn_measurement_method '\f and \w scans'
_diffrn_radiation_monochromator 'TRIUMPH curved graphite'
_diffrn_radiation_source 'fine-focus sealed tube'
_diffrn_radiation_type MoK\a
_diffrn_radiation_wavelength 0.71073
_diffrn_reflns_av_R_equivalents 0.0624
_diffrn_reflns_av_unetI/netI 0.0248
_diffrn_reflns_Laue_measured_fraction_full 1.000
_diffrn_reflns_Laue_measured_fraction_max 0.826
_diffrn_reflns_limit_h_max 7
_diffrn_reflns_limit_h_min -7
_diffrn_reflns_limit_k_max 7
_diffrn_reflns_limit_k_min -7
_diffrn_reflns_limit_l_max 67
_diffrn_reflns_limit_l_min -68
_diffrn_reflns_number 33370
_diffrn_reflns_point_group_measured_fraction_full 1.000
_diffrn_reflns_point_group_measured_fraction_max 0.814
_diffrn_reflns_theta_full 25.242
_diffrn_reflns_theta_max 30.160
_diffrn_reflns_theta_min 1.157
_exptl_absorpt_coefficient_mu 0.092
_exptl_absorpt_correction_T_max 0.985
_exptl_absorpt_correction_T_min 0.921
_exptl_absorpt_correction_type multi-scan
_exptl_absorpt_process_details 'SADABS (Krause <i>et al.</i>, 2015)'
_exptl_crystal_colour colourless
_exptl_crystal_density_diffrn 1.397
_exptl_crystal_description Triangular
_exptl_crystal_F_000 664
_exptl_crystal_recrystallization_method 'Re-crystallisation from solvent: n-pentane/acetone'
_exptl_crystal_size_max 0.330
_exptl_crystal_size_mid 0.170
_exptl_crystal_size_min 0.170
_refine_diff_density_max 0.335
_refine_diff_density_min -0.413
_refine_diff_density_rms 0.081
_refine_ls_abs_structure_details
;
 Flack x determined using 1632 quotients [(I+)-(I-)]/[(I+)+(I-)]
 (Parsons, Flack and Wagner, Acta Cryst. B69 (2013) 249-259).
;
_refine_ls_abs_structure_Flack 0.2(4)
_refine_ls_extinction_method none
_refine_ls_goodness_of_fit_ref 1.161
_refine_ls_hydrogen_treatment constr
_refine_ls_matrix_type full
_refine_ls_number_parameters 218
_refine_ls_number_reflns 3562
_refine_ls_number_restraints 1
_refine_ls_restrained_S_all 1.160
_refine_ls_R_factor_all 0.0494
_refine_ls_R_factor_gt 0.0484
_refine_ls_shift/su_max 0.000
_refine_ls_shift/su_mean 0.000
_refine_ls_structure_factor_coef Fsqd
_refine_ls_weighting_details 'w=1/[\s^2^(Fo^2^)+(0.0380P)^2^+1.4807P] where P=(Fo^2^+2Fc^2^)/3'
_refine_ls_weighting_scheme calc
_refine_ls_wR_factor_gt 0.1189
_refine_ls_wR_factor_ref 0.1193
_reflns_Friedel_coverage 0.950
_reflns_Friedel_fraction_full 1.000
_reflns_Friedel_fraction_max 0.801
_reflns_number_gt 3508
_reflns_number_total 3562
_reflns_threshold_expression 'I > 2\s(I)'
_cod_data_source_file d3cc00371j2.cif
_cod_data_source_block XH_1
_cod_depositor_comments 'Adding full bibliography for 7131458.cif.'
_cod_database_code 7131458
_shelx_shelxl_version_number 2018/1
_shelx_space_group_comment
;
The symmetry employed for this shelxl refinement is uniquely defined
by the following loop, which should always be used as a source of
symmetry information in preference to the above space-group names.
They are only intended as comments.
;
_shelx_estimated_absorpt_t_min 0.970
_shelx_estimated_absorpt_t_max 0.985

loop_
_space_group_symop_operation_xyz
'x, y, z'
'-y, x, z+1/4'
'y, -x, z+3/4'
'-x, -y, z+1/2'

loop_
_atom_site_label
_atom_site_type_symbol
_atom_site_fract_x
_atom_site_fract_y
_atom_site_fract_z
_atom_site_U_iso_or_equiv
_atom_site_adp_type
_atom_site_occupancy
_atom_site_site_symmetry_order
_atom_site_calc_flag
_atom_site_refinement_flags_posn
_atom_site_refinement_flags_adp
_atom_site_refinement_flags_occupancy
_atom_site_disorder_assembly
_atom_site_disorder_group
O1 O 0.5523(5) 1.0328(6) 0.46443(6) 0.0237(6) Uani 1 1 d . . . . .
O2 O 0.5582(6) 0.2416(5) 0.54681(5) 0.0243(6) Uani 1 1 d . . . . .
C1 C 0.8877(7) 1.6381(7) 0.39381(7) 0.0181(7) Uani 1 1 d . . . . .
H1 H 0.877557 1.767856 0.381542 0.022 Uiso 1 1 calc R U . . .
C2 C 0.7008(7) 1.6117(7) 0.41219(7) 0.0177(7) Uani 1 1 d . . . . .
H2 H 0.565774 1.727592 0.412564 0.021 Uiso 1 1 calc R U . . .
C3 C 0.7087(7) 1.4194(7) 0.42989(7) 0.0167(7) Uani 1 1 d . . . . .
H3 H 0.576815 1.400089 0.441809 0.020 Uiso 1 1 calc R U . . .
C4 C 0.9141(7) 1.2528(7) 0.43006(7) 0.0144(7) Uani 1 1 d . . . . .
C5 C 0.9570(7) 1.0558(7) 0.44864(7) 0.0157(7) Uani 1 1 d . . . . .
H5 H 1.121546 0.988801 0.449724 0.019 Uiso 1 1 calc R U . . .
N2 N 0.7869(6) 0.9625(6) 0.46409(6) 0.0143(6) Uani 1 1 d . . . . .
C7 C 0.8552(7) 0.7672(7) 0.48226(7) 0.0151(7) Uani 1 1 d . . . . .
C8 C 0.6882(7) 0.7247(7) 0.50201(7) 0.0138(7) Uani 1 1 d . . . . .
H8 H 0.543618 0.826568 0.504030 0.017 Uiso 1 1 calc R U . . .
C9 C 0.7380(7) 0.5291(7) 0.51877(7) 0.0172(7) Uani 1 1 d . . . . .
N1 N 0.5654(6) 0.4753(6) 0.53951(6) 0.0178(7) Uani 1 1 d . . . . .
C11 C 0.4276(8) 0.6553(7) 0.54951(6) 0.0170(7) Uani 1 1 d . . . . .
H11 H 0.453127 0.819515 0.543079 0.020 Uiso 1 1 calc R U . . .
C12 C 0.2416(7) 0.6282(7) 0.56925(6) 0.0135(7) Uani 1 1 d . . . . .
C13 C 0.2273(7) 0.4241(7) 0.58614(6) 0.0154(7) Uani 1 1 d . . . . .
H13 H 0.345523 0.291490 0.585073 0.018 Uiso 1 1 calc R U . . .
C14 C 0.0387(7) 0.4177(8) 0.60444(7) 0.0181(7) Uani 1 1 d . . . . .
H14 H 0.031004 0.281836 0.616038 0.022 Uiso 1 1 calc R U . . .
C15 C -0.1377(8) 0.6083(8) 0.60580(7) 0.0196(8) Uani 1 1 d . . . . .
H15 H -0.266449 0.601193 0.618198 0.024 Uiso 1 1 calc R U . . .
C16 C 1.0671(7) 0.6180(7) 0.47926(7) 0.0146(7) Uani 1 1 d . . . . .
H16 H 1.180404 0.648720 0.465741 0.017 Uiso 1 1 calc R U . . .
C17 C 1.1114(7) 0.4241(8) 0.49617(7) 0.0188(8) Uani 1 1 d . . . . .
H17 H 1.256882 0.323396 0.494235 0.023 Uiso 1 1 calc R U . . .
C18 C 0.9459(8) 0.3748(7) 0.51594(7) 0.0179(7) Uani 1 1 d . . . . .
H18 H 0.974302 0.238968 0.527209 0.022 Uiso 1 1 calc R U . . .
C19 C 0.0612(7) 0.8211(7) 0.57132(7) 0.0171(7) Uani 1 1 d . . . . .
H19 H 0.070092 0.960932 0.560221 0.020 Uiso 1 1 calc R U . . .
C20 C -0.1268(8) 0.8102(8) 0.58907(7) 0.0192(8) Uani 1 1 d . . . . .
H20 H -0.248833 0.939476 0.589943 0.023 Uiso 1 1 calc R U . . .
C21 C 1.1039(7) 1.2821(7) 0.41180(7) 0.0169(7) Uani 1 1 d . . . . .
H21 H 1.243563 1.171779 0.411779 0.020 Uiso 1 1 calc R U . . .
C22 C 1.0881(7) 1.4726(7) 0.39371(7) 0.0171(7) Uani 1 1 d . . . . .
H22 H 1.215554 1.488819 0.381259 0.020 Uiso 1 1 calc R U . . .

loop_
_atom_site_aniso_label
_atom_site_aniso_U_11
_atom_site_aniso_U_22
_atom_site_aniso_U_33
_atom_site_aniso_U_23
_atom_site_aniso_U_13
_atom_site_aniso_U_12
O1 0.0138(13) 0.0280(16) 0.0293(14) 0.0099(12) 0.0031(11) 0.0028(11)
O2 0.0327(16) 0.0142(13) 0.0261(14) 0.0037(11) 0.0093(12) 0.0006(12)
C1 0.0178(18) 0.0176(17) 0.0190(17) 0.0023(14) -0.0052(15) -0.0029(14)
C2 0.0173(18) 0.0144(17) 0.0214(18) -0.0003(14) -0.0039(15) 0.0001(14)
C3 0.0135(16) 0.0195(18) 0.0172(16) 0.0002(14) -0.0003(13) -0.0016(14)
C4 0.0171(17) 0.0116(16) 0.0145(15) -0.0004(13) -0.0016(13) -0.0043(13)
C5 0.0106(16) 0.0178(18) 0.0186(17) 0.0004(14) -0.0019(13) -0.0009(14)
N2 0.0123(14) 0.0173(15) 0.0134(13) 0.0002(11) -0.0014(11) 0.0006(12)
C7 0.0170(17) 0.0138(17) 0.0145(16) -0.0008(13) 0.0000(13) -0.0034(14)
C8 0.0162(16) 0.0116(15) 0.0136(15) -0.0002(13) -0.0005(13) -0.0010(13)
C9 0.0229(19) 0.0132(17) 0.0155(17) 0.0013(13) -0.0039(14) -0.0031(14)
N1 0.0218(16) 0.0140(15) 0.0175(15) 0.0045(12) -0.0009(13) -0.0029(12)
C11 0.0241(19) 0.0130(16) 0.0139(16) 0.0008(14) -0.0041(14) -0.0020(14)
C12 0.0172(17) 0.0129(16) 0.0104(14) 0.0009(12) -0.0025(13) -0.0012(13)
C13 0.0153(17) 0.0150(17) 0.0160(16) 0.0006(13) -0.0014(13) 0.0020(14)
C14 0.0192(17) 0.0188(19) 0.0163(16) 0.0041(14) 0.0005(15) -0.0025(14)
C15 0.0190(18) 0.019(2) 0.0204(18) -0.0036(14) -0.0002(15) -0.0009(15)
C16 0.0110(16) 0.0178(17) 0.0149(16) -0.0013(13) -0.0011(12) -0.0006(13)
C17 0.0180(18) 0.0200(19) 0.0186(19) 0.0000(14) -0.0047(14) -0.0002(15)
C18 0.0241(19) 0.0147(17) 0.0151(16) -0.0020(13) -0.0061(15) 0.0019(15)
C19 0.0215(18) 0.0129(17) 0.0169(16) 0.0009(14) -0.0034(14) 0.0037(14)
C20 0.0214(19) 0.0180(18) 0.0182(17) -0.0031(14) -0.0021(14) 0.0010(15)
C21 0.0156(17) 0.0154(17) 0.0198(17) 0.0018(14) -0.0008(14) -0.0005(13)
C22 0.0143(17) 0.0207(18) 0.0162(16) 0.0022(15) 0.0039(14) -0.0033(14)

loop_
_atom_type_symbol
_atom_type_description
_atom_type_scat_dispersion_real
_atom_type_scat_dispersion_imag
_atom_type_scat_source
C C 0.0033 0.0016 'International Tables Vol C Tables 4.2.6.8 and 6.1.1.4'
H H 0.0000 0.0000 'International Tables Vol C Tables 4.2.6.8 and 6.1.1.4'
O O 0.0106 0.0060 'International Tables Vol C Tables 4.2.6.8 and 6.1.1.4'
N N 0.0061 0.0033 'International Tables Vol C Tables 4.2.6.8 and 6.1.1.4'

loop_
_geom_angle_atom_site_label_1
_geom_angle_atom_site_label_2
_geom_angle_atom_site_label_3
_geom_angle
_geom_angle_site_symmetry_1
_geom_angle_site_symmetry_3
_geom_angle_publ_flag
C22 C1 C2 119.2(4) . . ?
C22 C1 H1 120.4 . . ?
C2 C1 H1 120.4 . . ?
C3 C2 C1 121.3(3) . . ?
C3 C2 H2 119.4 . . ?
C1 C2 H2 119.4 . . ?
C2 C3 C4 119.6(3) . . ?
C2 C3 H3 120.2 . . ?
C4 C3 H3 120.2 . . ?
C21 C4 C3 119.0(3) . . ?
C21 C4 C5 115.4(3) . . ?
C3 C4 C5 125.5(3) . . ?
N2 C5 C4 125.5(3) . . ?
N2 C5 H5 117.2 . . ?
C4 C5 H5 117.2 . . ?
O1 N2 C5 124.0(3) . . ?
O1 N2 C7 115.7(3) . . ?
C5 N2 C7 120.2(3) . . ?
C8 C7 C16 120.8(3) . . ?
C8 C7 N2 116.7(3) . . ?
C16 C7 N2 122.4(3) . . ?
C7 C8 C9 118.4(3) . . ?
C7 C8 H8 120.8 . . ?
C9 C8 H8 120.8 . . ?
C18 C9 C8 121.8(3) . . ?
C18 C9 N1 117.9(3) . . ?
C8 C9 N1 120.2(3) . . ?
O2 N1 C11 124.1(3) . . ?
O2 N1 C9 115.3(3) . . ?
C11 N1 C9 120.6(3) . . ?
N1 C11 C12 126.7(3) . . ?
N1 C11 H11 116.6 . . ?
C12 C11 H11 116.6 . . ?
C13 C12 C19 118.5(3) . . ?
C13 C12 C11 124.8(3) . . ?
C19 C12 C11 116.8(3) . . ?
C14 C13 C12 119.7(3) . . ?
C14 C13 H13 120.1 . . ?
C12 C13 H13 120.1 . . ?
C15 C14 C13 120.5(4) . . ?
C15 C14 H14 119.8 . . ?
C13 C14 H14 119.8 . . ?
C14 C15 C20 120.4(4) . . ?
C14 C15 H15 119.8 . . ?
C20 C15 H15 119.8 . . ?
C17 C16 C7 119.5(3) . . ?
C17 C16 H16 120.3 . . ?
C7 C16 H16 120.3 . . ?
C16 C17 C18 121.0(4) . . ?
C16 C17 H17 119.5 . . ?
C18 C17 H17 119.5 . . ?
C9 C18 C17 118.4(4) . . ?
C9 C18 H18 120.8 . . ?
C17 C18 H18 120.8 . . ?
C20 C19 C12 121.3(3) . . ?
C20 C19 H19 119.4 . . ?
C12 C19 H19 119.4 . . ?
C19 C20 C15 119.7(4) . . ?
C19 C20 H20 120.2 . . ?
C15 C20 H20 120.2 . . ?
C22 C21 C4 120.4(3) . . ?
C22 C21 H21 119.8 . . ?
C4 C21 H21 119.8 . . ?
C1 C22 C21 120.5(3) . . ?
C1 C22 H22 119.8 . . ?
C21 C22 H22 119.8 . . ?

loop_
_geom_bond_atom_site_label_1
_geom_bond_atom_site_label_2
_geom_bond_distance
_geom_bond_site_symmetry_2
_geom_bond_publ_flag
O1 N2 1.308(4) . ?
O2 N1 1.306(4) . ?
C1 C22 1.387(5) . ?
C1 C2 1.399(5) . ?
C1 H1 0.9500 . ?
C2 C3 1.389(5) . ?
C2 H2 0.9500 . ?
C3 C4 1.411(5) . ?
C3 H3 0.9500 . ?
C4 C21 1.407(5) . ?
C4 C5 1.457(5) . ?
C5 N2 1.318(5) . ?
C5 H5 0.9500 . ?
N2 C7 1.463(5) . ?
C7 C8 1.390(5) . ?
C7 C16 1.392(5) . ?
C8 C9 1.395(5) . ?
C8 H8 0.9500 . ?
C9 C18 1.390(6) . ?
C9 N1 1.459(5) . ?
N1 C11 1.320(5) . ?
C11 C12 1.447(5) . ?
C11 H11 0.9500 . ?
C12 C13 1.410(5) . ?
C12 C19 1.414(5) . ?
C13 C14 1.395(5) . ?
C13 H13 0.9500 . ?
C14 C15 1.388(6) . ?
C14 H14 0.9500 . ?
C15 C20 1.394(6) . ?
C15 H15 0.9500 . ?
C16 C17 1.387(5) . ?
C16 H16 0.9500 . ?
C17 C18 1.393(6) . ?
C17 H17 0.9500 . ?
C18 H18 0.9500 . ?
C19 C20 1.375(6) . ?
C19 H19 0.9500 . ?
C20 H20 0.9500 . ?
C21 C22 1.398(5) . ?
C21 H21 0.9500 . ?
C22 H22 0.9500 . ?

loop_
_geom_torsion_atom_site_label_1
_geom_torsion_atom_site_label_2
_geom_torsion_atom_site_label_3
_geom_torsion_atom_site_label_4
_geom_torsion
_geom_torsion_site_symmetry_1
_geom_torsion_site_symmetry_2
_geom_torsion_site_symmetry_3
_geom_torsion_site_symmetry_4
_geom_torsion_publ_flag
C22 C1 C2 C3 -1.7(6) . . . . ?
C1 C2 C3 C4 2.5(6) . . . . ?
C2 C3 C4 C21 -1.5(5) . . . . ?
C2 C3 C4 C5 174.9(3) . . . . ?
C21 C4 C5 N2 -165.8(3) . . . . ?
C3 C4 C5 N2 17.7(6) . . . . ?
C4 C5 N2 O1 1.3(6) . . . . ?
C4 C5 N2 C7 -178.9(3) . . . . ?
O1 N2 C7 C8 -16.5(5) . . . . ?
C5 N2 C7 C8 163.8(3) . . . . ?
O1 N2 C7 C16 159.2(3) . . . . ?
C5 N2 C7 C16 -20.5(5) . . . . ?
C16 C7 C8 C9 0.0(5) . . . . ?
N2 C7 C8 C9 175.8(3) . . . . ?
C7 C8 C9 C18 -1.2(5) . . . . ?
C7 C8 C9 N1 -178.9(3) . . . . ?
C18 C9 N1 O2 -27.1(5) . . . . ?
C8 C9 N1 O2 150.7(4) . . . . ?
C18 C9 N1 C11 153.5(4) . . . . ?
C8 C9 N1 C11 -28.6(5) . . . . ?
O2 N1 C11 C12 -2.2(6) . . . . ?
C9 N1 C11 C12 177.1(3) . . . . ?
N1 C11 C12 C13 19.7(6) . . . . ?
N1 C11 C12 C19 -159.6(4) . . . . ?
C19 C12 C13 C14 -0.5(5) . . . . ?
C11 C12 C13 C14 -179.8(4) . . . . ?
C12 C13 C14 C15 1.3(6) . . . . ?
C13 C14 C15 C20 -0.7(6) . . . . ?
C8 C7 C16 C17 0.2(5) . . . . ?
N2 C7 C16 C17 -175.3(3) . . . . ?
C7 C16 C17 C18 0.7(6) . . . . ?
C8 C9 C18 C17 2.0(6) . . . . ?
N1 C9 C18 C17 179.8(3) . . . . ?
C16 C17 C18 C9 -1.8(6) . . . . ?
C13 C12 C19 C20 -0.9(6) . . . . ?
C11 C12 C19 C20 178.5(3) . . . . ?
C12 C19 C20 C15 1.5(6) . . . . ?
C14 C15 C20 C19 -0.6(6) . . . . ?
C3 C4 C21 C22 -0.4(5) . . . . ?
C5 C4 C21 C22 -177.2(3) . . . . ?
C2 C1 C22 C21 -0.2(6) . . . . ?
C4 C21 C22 C1 1.2(6) . . . . ?
